data_4302006
loop_
_publ_author_name
'Wentong Chen'
'Shunichi Fukuzumi'

_publ_section_title
;
Ligand-Dependent Ultrasonic-Assistant Self-Assemblies and Photophysical
Properties of Lanthanide Nicotinic/Isonicotinic Complexes
;
_journal_name_full 'Inorganic Chemistry'
_journal_page_first 3800
_journal_page_last 3807
_journal_paper_doi 10.1021/ic9000279
_journal_volume 48
_journal_year 2009
_chemical_formula_moiety Er2(H2O)4(C6NO2H4)6
_chemical_formula_sum 'C36 H32 Er2 N6 O16'
_chemical_formula_weight 1139.20
_chemical_melting_point ?
_chemical_name_common Er2(H2O)4(C6NO2H4)6
_chemical_name_systematic Er2(H2O)4(C6NO2H4)6
_space_group_IT_number 14
_symmetry_cell_setting monoclinic
_symmetry_space_group_name_Hall '-P 2ybc'
_symmetry_space_group_name_H-M 'P 1 21/c 1'
_atom_sites_solution_hydrogens geom
_atom_sites_solution_primary direct
_atom_sites_solution_secondary difmap
_audit_creation_method SHELXL-97
_cell_angle_alpha 90.00
_cell_angle_beta 91.93
_cell_angle_gamma 90.00
_cell_formula_units_Z 2
_cell_length_a 9.525(1)
_cell_length_b 11.478(1)
_cell_length_c 17.783(2)
_cell_measurement_reflns_used 6235
_cell_measurement_temperature 293(2)
_cell_measurement_theta_max 27.4835
_cell_measurement_theta_min 3.0357
_cell_volume 1943.1(3)
_computing_cell_refinement 'CrystalClear (Rigaku Corp., 2002)'
_computing_data_collection 'CrystalClear (Rigaku Corp., 2002)'
_computing_data_reduction 'CrystalClear (Rigaku Corp., 2002)'
_computing_publication_material 'Siemens SHELXTL^TM^ 5'
_computing_structure_refinement 'Siemens SHELXTL^TM^ 5'
_computing_structure_solution 'Siemens SHELXTL^TM^ 5'
_diffrn_ambient_temperature 123.15
_diffrn_measured_fraction_theta_full 0.994
_diffrn_measured_fraction_theta_max 0.994
_diffrn_measurement_device_type 'Rigaku Mercury CCD'
_diffrn_measurement_method \w
_diffrn_radiation_monochromator graphite
_diffrn_radiation_source 'rotating-anode generator'
_diffrn_radiation_type MoK\a
_diffrn_radiation_wavelength 0.71073
_diffrn_reflns_av_R_equivalents 0.0206
_diffrn_reflns_av_sigmaI/netI 0.0164
_diffrn_reflns_limit_h_max 11
_diffrn_reflns_limit_h_min -11
_diffrn_reflns_limit_k_max 13
_diffrn_reflns_limit_k_min -13
_diffrn_reflns_limit_l_max 14
_diffrn_reflns_limit_l_min -21
_diffrn_reflns_number 12267
_diffrn_reflns_theta_full 25.03
_diffrn_reflns_theta_max 25.03
_diffrn_reflns_theta_min 3.03
_exptl_absorpt_coefficient_mu 4.372
_exptl_absorpt_correction_T_max 0.522
_exptl_absorpt_correction_T_min 0.464
_exptl_absorpt_correction_type multi-scan
_exptl_absorpt_process_details 'Sphere (Rigaku CrystalClear)'
_exptl_crystal_colour pink
_exptl_crystal_density_diffrn 1.947
_exptl_crystal_density_meas ?
_exptl_crystal_density_method .
_exptl_crystal_description Block
_exptl_crystal_F_000 1108
_exptl_crystal_size_max 0.21
_exptl_crystal_size_mid 0.15
_exptl_crystal_size_min 0.15
_refine_diff_density_max 1.011
_refine_diff_density_min -0.848
_refine_diff_density_rms 0.104
_refine_ls_extinction_coef 0
_refine_ls_extinction_method none
_refine_ls_goodness_of_fit_ref 1.106
_refine_ls_hydrogen_treatment constr
_refine_ls_matrix_type full
_refine_ls_number_parameters 271
_refine_ls_number_reflns 3427
_refine_ls_number_restraints 6
_refine_ls_restrained_S_all 1.110
_refine_ls_R_factor_all 0.0219
_refine_ls_R_factor_gt 0.0209
_refine_ls_shift/su_max 0.001
_refine_ls_shift/su_mean 0.000
_refine_ls_structure_factor_coef Fsqd
_refine_ls_weighting_details 'calc w=1/[\s^2^(Fo^2^)+(0.0266P)^2^+5.2954P] where P=(Fo^2^+2Fc^2^)/3'
_refine_ls_weighting_scheme calc
_refine_ls_wR_factor_gt 0.0543
_refine_ls_wR_factor_ref 0.0550
_reflns_number_gt 3298
_reflns_number_total 3427
_reflns_threshold_expression >2sigma(I)
_cod_data_source_file ic9000279_si_001_2.cif
_cod_data_source_block 2
_cod_depositor_comments
;
The following automatic conversions were performed:
'_exptl_absorpt_correction_type' value 'Multi-scan' changed to
'multi-scan' according to
'/home/saulius/struct/CIF-dictionaries/cif_core.dic' dictionary named
'cif_core.dic' version 2.4.1 from 2010-06-29.

Automatic conversion script
Id: cif_fix_enum 1527 2010-12-29 10:47:43Z saulius 

The following automatic conversions were performed:

'_chemical_melting_point' value 'not measured' was changed to '?' -
the value is undefined or not given.

Automatic conversion script
Id: cif_fix_values 1646 2011-03-28 12:23:43Z adriana 
;
_cod_original_cell_volume 1943.1(4)
_cod_original_sg_symbol_H-M 'P 21/c'
_cod_database_code 4302006

loop_
_symmetry_equiv_pos_as_xyz
'x, y, z'
'-x, y+1/2, -z+1/2'
'-x, -y, -z'
'x, -y-1/2, z-1/2'

loop_
_atom_site_label
_atom_site_type_symbol
_atom_site_fract_x
_atom_site_fract_y
_atom_site_fract_z
_atom_site_U_iso_or_equiv
_atom_site_adp_type
_atom_site_occupancy
_atom_site_symmetry_multiplicity
_atom_site_calc_flag
_atom_site_refinement_flags
_atom_site_disorder_assembly
_atom_site_disorder_group
Er1 Er 0.309518(14) 0.104871(12) -0.005797(8) 0.00965(7) Uani 1 1 d . . .
O1W O 0.2473(2) 0.2851(2) -0.06032(13) 0.0160(5) Uani 1 1 d . . .
H1WA H 0.2844 0.2916 -0.1011 0.024 Uiso 1 1 calc R . .
O2W O 0.1042(2) 0.0734(2) -0.08104(13) 0.0160(5) Uani 1 1 d . . .
H2WA H 0.0616 0.0171 -0.0649 0.024 Uiso 1 1 calc R . .
O1 O 0.2496(2) 0.2356(2) 0.09934(13) 0.0175(5) Uani 1 1 d . . .
O2 O 0.1094(3) 0.0877(2) 0.07457(13) 0.0158(5) Uani 1 1 d . . .
O3 O 0.2900(3) -0.0937(2) -0.01680(14) 0.0160(5) Uani 1 1 d . . .
O4 O 0.4804(2) -0.2052(2) 0.00370(14) 0.0161(5) Uani 1 1 d . . .
O5 O 0.4288(3) 0.0291(2) 0.09674(13) 0.0196(5) Uani 1 1 d . . .
O6 O 0.6096(3) -0.0866(2) 0.12748(14) 0.0178(5) Uani 1 1 d . . .
N1 N -0.1766(4) 0.2212(4) 0.2327(2) 0.0379(9) Uani 1 1 d . . .
N2 N 0.2292(4) -0.4733(3) 0.0841(2) 0.0356(9) Uani 1 1 d . . .
N3 N 0.3389(3) 0.0657(3) 0.32281(18) 0.0224(7) Uani 1 1 d . . .
C1 C 0.1406(3) 0.1787(3) 0.11193(18) 0.0137(7) Uani 1 1 d . . .
C2 C 0.0450(3) 0.2183(3) 0.17225(18) 0.0144(7) Uani 1 1 d . . .
C3 C 0.0942(4) 0.2965(3) 0.2268(2) 0.0199(7) Uani 1 1 d . . .
H3A H 0.1861 0.3232 0.2243 0.024 Uiso 1 1 calc R . .
C4 C 0.0157(3) 0.3353(3) 0.28265(18) 0.0127(7) Uani 1 1 d U . .
H4A H 0.0527 0.3860 0.3190 0.015 Uiso 1 1 calc R . .
C5 C -0.1173(4) 0.2990(4) 0.2845(2) 0.0249(8) Uani 1 1 d . . .
H5A H -0.1730 0.3271 0.3224 0.030 Uiso 1 1 calc R . .
C6 C -0.0935(4) 0.1806(3) 0.1757(2) 0.0199(7) Uani 1 1 d . . .
H6A H -0.1301 0.1285 0.1401 0.024 Uiso 1 1 calc R . .
C7 C 0.3509(4) -0.1869(3) 0.00320(18) 0.0133(7) Uani 1 1 d . . .
C8 C 0.2589(3) -0.2841(3) 0.02926(19) 0.0142(7) Uani 1 1 d . . .
C9 C 0.1147(4) -0.2724(3) 0.02729(19) 0.0162(7) Uani 1 1 d . . .
H9A H 0.0758 -0.2043 0.0074 0.019 Uiso 1 1 calc R . .
C10 C 0.0277(3) -0.3545(3) 0.05258(18) 0.0093(6) Uani 1 1 d . . .
H10A H -0.0691 -0.3436 0.0510 0.011 Uiso 1 1 calc R . .
C11 C 0.0851(4) -0.4522(3) 0.0800(2) 0.0207(8) Uani 1 1 d . . .
H11A H 0.0255 -0.5096 0.0975 0.025 Uiso 1 1 calc R . .
C12 C 0.3170(4) -0.3868(3) 0.0585(2) 0.0176(7) Uani 1 1 d . . .
H12A H 0.4139 -0.3971 0.0608 0.021 Uiso 1 1 calc R . .
C13 C 0.5033(4) -0.0284(3) 0.14297(19) 0.0141(7) Uani 1 1 d . . .
C14 C 0.4605(3) -0.0286(3) 0.22376(18) 0.0131(7) Uani 1 1 d . . .
C15 C 0.5022(4) -0.1181(3) 0.2722(2) 0.0164(7) Uani 1 1 d . . .
H15A H 0.5593 -0.1780 0.2559 0.020 Uiso 1 1 calc R . .
C16 C 0.4566(4) -0.1159(3) 0.3453(2) 0.0200(8) Uani 1 1 d . . .
H16A H 0.4794 -0.1761 0.3785 0.024 Uiso 1 1 calc R . .
C17 C 0.3772(4) -0.0234(3) 0.3677(2) 0.0218(8) Uani 1 1 d . . .
H17A H 0.3480 -0.0225 0.4171 0.026 Uiso 1 1 calc R . .
C18 C 0.3790(4) 0.0605(3) 0.2514(2) 0.0166(7) Uani 1 1 d . . .
H18A H 0.3506 0.1198 0.2187 0.020 Uiso 1 1 calc R . .

loop_
_atom_site_aniso_label
_atom_site_aniso_U_11
_atom_site_aniso_U_22
_atom_site_aniso_U_33
_atom_site_aniso_U_23
_atom_site_aniso_U_13
_atom_site_aniso_U_12
Er1 0.00912(9) 0.00993(9) 0.01002(9) 0.00024(5) 0.00187(6) -0.00018(5)
O1W 0.0154(12) 0.0152(12) 0.0179(12) 0.0041(10) 0.0057(9) 0.0008(10)
O2W 0.0146(12) 0.0166(12) 0.0167(12) 0.0050(10) 0.0008(10) -0.0043(10)
O1 0.0174(12) 0.0153(12) 0.0202(13) -0.0015(10) 0.0068(10) -0.0023(10)
O2 0.0137(12) 0.0209(13) 0.0131(12) -0.0038(10) 0.0027(10) -0.0009(10)
O3 0.0151(12) 0.0116(12) 0.0214(13) 0.0016(9) 0.0013(10) 0.0006(9)
O4 0.0105(12) 0.0153(12) 0.0227(12) 0.0003(10) 0.0023(9) -0.0017(9)
O5 0.0196(13) 0.0256(13) 0.0136(12) 0.0047(10) -0.0017(10) -0.0003(11)
O6 0.0182(13) 0.0206(13) 0.0149(12) -0.0002(10) 0.0059(10) 0.0026(10)
N1 0.031(2) 0.047(2) 0.037(2) -0.0029(18) 0.0063(16) 0.0076(17)
N2 0.035(2) 0.031(2) 0.041(2) 0.0059(17) 0.0038(17) 0.0012(16)
N3 0.0231(16) 0.0246(16) 0.0198(16) -0.0053(14) 0.0056(13) 0.0011(14)
C1 0.0136(16) 0.0164(17) 0.0111(16) 0.0015(13) -0.0016(13) 0.0031(14)
C2 0.0141(16) 0.0170(17) 0.0121(16) 0.0008(13) 0.0011(13) 0.0043(13)
C3 0.0145(17) 0.0259(19) 0.0191(18) -0.0025(15) -0.0007(14) 0.0017(15)
C4 0.0124(10) 0.0150(10) 0.0106(10) -0.0042(8) -0.0004(8) 0.0021(8)
C5 0.0241(19) 0.038(2) 0.0128(17) -0.0056(16) 0.0036(15) 0.0111(17)
C6 0.0186(18) 0.0236(19) 0.0176(18) -0.0031(15) 0.0020(14) -0.0006(15)
C7 0.0163(17) 0.0128(16) 0.0108(15) -0.0035(13) 0.0004(13) -0.0001(14)
C8 0.0136(16) 0.0136(16) 0.0156(16) -0.0024(13) 0.0017(13) 0.0000(13)
C9 0.0160(17) 0.0142(17) 0.0186(17) 0.0001(14) 0.0011(14) 0.0004(14)
C10 0.0032(14) 0.0085(15) 0.0162(16) 0.0021(12) 0.0022(12) -0.0018(12)
C11 0.0192(18) 0.0167(18) 0.026(2) 0.0014(15) 0.0034(15) -0.0053(15)
C12 0.0141(17) 0.0159(18) 0.0226(19) 0.0000(14) -0.0005(15) 0.0025(13)
C13 0.0153(17) 0.0140(16) 0.0131(16) -0.0022(13) 0.0004(13) -0.0038(14)
C14 0.0119(16) 0.0146(16) 0.0127(16) 0.0008(13) 0.0009(13) -0.0021(13)
C15 0.0129(17) 0.0197(18) 0.0167(18) 0.0004(14) 0.0000(14) 0.0011(13)
C16 0.0213(19) 0.0233(19) 0.0152(18) 0.0065(14) -0.0005(15) -0.0046(15)
C17 0.0239(19) 0.028(2) 0.0133(17) -0.0029(15) 0.0049(15) -0.0053(16)
C18 0.0177(17) 0.0156(17) 0.0165(17) 0.0012(14) -0.0007(14) 0.0004(14)

loop_
_atom_type_symbol
_atom_type_description
_atom_type_scat_dispersion_real
_atom_type_scat_dispersion_imag
_atom_type_scat_source
C C 0.0033 0.0016 'International Tables Vol C Tables 4.2.6.8 and 6.1.1.4'
H H 0.0000 0.0000 'International Tables Vol C Tables 4.2.6.8 and 6.1.1.4'
N N 0.0061 0.0033 'International Tables Vol C Tables 4.2.6.8 and 6.1.1.4'
O O 0.0106 0.0060 'International Tables Vol C Tables 4.2.6.8 and 6.1.1.4'
Er Er -0.2586 4.9576 'International Tables Vol C Tables 4.2.6.8 and 6.1.1.4'

loop_
_geom_angle_atom_site_label_1
_geom_angle_atom_site_label_2
_geom_angle_atom_site_label_3
_geom_angle
_geom_angle_site_symmetry_1
_geom_angle_site_symmetry_3
_geom_angle_publ_flag
O5 Er1 O3 74.17(9) . . ?
O5 Er1 O4 76.69(9) . 3_655 ?
O3 Er1 O4 124.39(8) . 3_655 ?
O5 Er1 O6 122.34(9) . 3_655 ?
O3 Er1 O6 81.94(9) . 3_655 ?
O4 Er1 O6 75.30(9) 3_655 3_655 ?
O5 Er1 O1W 140.75(9) . . ?
O3 Er1 O1W 145.07(9) . . ?
O4 Er1 O1W 76.95(8) 3_655 . ?
O6 Er1 O1W 77.48(8) 3_655 . ?
O5 Er1 O2W 140.69(9) . . ?
O3 Er1 O2W 74.71(9) . . ?
O4 Er1 O2W 141.90(8) 3_655 . ?
O6 Er1 O2W 75.72(9) 3_655 . ?
O1W Er1 O2W 73.04(8) . . ?
O5 Er1 O2 83.03(9) . . ?
O3 Er1 O2 84.63(8) . . ?
O4 Er1 O2 136.75(8) 3_655 . ?
O6 Er1 O2 146.05(8) 3_655 . ?
O1W Er1 O2 97.01(8) . . ?
O2W Er1 O2 70.69(8) . . ?
O5 Er1 O1 75.49(9) . . ?
O3 Er1 O1 130.21(8) . . ?
O4 Er1 O1 84.67(8) 3_655 . ?
O6 Er1 O1 147.82(8) 3_655 . ?
O1W Er1 O1 73.57(8) . . ?
O2W Er1 O1 108.24(8) . . ?
O2 Er1 O1 53.15(8) . . ?
Er1 O1W H1WA 109.5 . . ?
Er1 O2W H2WA 109.5 . . ?
C1 O1 Er1 91.9(2) . . ?
C1 O2 Er1 93.8(2) . . ?
C7 O3 Er1 141.5(2) . . ?
C7 O4 Er1 140.4(2) . 3_655 ?
C13 O5 Er1 167.6(2) . . ?
C13 O6 Er1 123.2(2) . 3_655 ?
C6 N1 C5 118.1(3) . . ?
C12 N2 C11 117.6(3) . . ?
C18 N3 C17 116.7(3) . . ?
O1 C1 O2 121.1(3) . . ?
O1 C1 C2 119.8(3) . . ?
O2 C1 C2 119.1(3) . . ?
C3 C2 C6 117.8(3) . . ?
C3 C2 C1 119.7(3) . . ?
C6 C2 C1 122.5(3) . . ?
C4 C3 C2 123.3(3) . . ?
C4 C3 H3A 118.4 . . ?
C2 C3 H3A 118.4 . . ?
C5 C4 C3 117.9(3) . . ?
C5 C4 H4A 121.0 . . ?
C3 C4 H4A 121.0 . . ?
C4 C5 N1 123.3(3) . . ?
C4 C5 H5A 118.4 . . ?
N1 C5 H5A 118.4 . . ?
N1 C6 C2 119.5(3) . . ?
N1 C6 H6A 120.2 . . ?
C2 C6 H6A 120.2 . . ?
O4 C7 O3 126.0(3) . . ?
O4 C7 C8 117.3(3) . . ?
O3 C7 C8 116.7(3) . . ?
C9 C8 C12 118.3(3) . . ?
C9 C8 C7 120.7(3) . . ?
C12 C8 C7 121.0(3) . . ?
C10 C9 C8 123.3(3) . . ?
C10 C9 H9A 118.4 . . ?
C8 C9 H9A 118.4 . . ?
C11 C10 C9 117.6(3) . . ?
C11 C10 H10A 121.2 . . ?
C9 C10 H10A 121.2 . . ?
C10 C11 N2 123.8(3) . . ?
C10 C11 H11A 118.1 . . ?
N2 C11 H11A 118.1 . . ?
N2 C12 C8 119.4(3) . . ?
N2 C12 H12A 120.3 . . ?
C8 C12 H12A 120.3 . . ?
O6 C13 O5 125.5(3) . . ?
O6 C13 C14 117.1(3) . . ?
O5 C13 C14 117.4(3) . . ?
C18 C14 C15 118.5(3) . . ?
C18 C14 C13 120.7(3) . . ?
C15 C14 C13 120.8(3) . . ?
C16 C15 C14 118.5(3) . . ?
C16 C15 H15A 120.8 . . ?
C14 C15 H15A 120.8 . . ?
C17 C16 C15 118.7(3) . . ?
C17 C16 H16A 120.6 . . ?
C15 C16 H16A 120.6 . . ?
N3 C17 C16 124.0(3) . . ?
N3 C17 H17A 118.0 . . ?
C16 C17 H17A 118.0 . . ?
N3 C18 C14 123.5(3) . . ?
N3 C18 H18A 118.2 . . ?
C14 C18 H18A 118.2 . . ?

loop_
_geom_bond_atom_site_label_1
_geom_bond_atom_site_label_2
_geom_bond_distance
_geom_bond_site_symmetry_2
_geom_bond_publ_flag
Er1 O5 2.287(2) . ?
Er1 O3 2.294(2) . ?
Er1 O4 2.308(2) 3_655 ?
Er1 O6 2.331(2) 3_655 ?
Er1 O1W 2.352(2) . ?
Er1 O2W 2.360(2) . ?
Er1 O2 2.429(2) . ?
Er1 O1 2.479(2) . ?
O1W H1WA 0.8200 . ?
O2W H2WA 0.8200 . ?
O1 C1 1.253(4) . ?
O2 C1 1.268(4) . ?
O3 C7 1.263(4) . ?
O4 C7 1.251(4) . ?
O4 Er1 2.308(2) 3_655 ?
O5 C13 1.255(4) . ?
O6 C13 1.251(4) . ?
O6 Er1 2.331(2) 3_655 ?
N1 C6 1.387(5) . ?
N1 C5 1.390(6) . ?
N2 C12 1.385(5) . ?
N2 C11 1.393(5) . ?
N3 C18 1.339(5) . ?
N3 C17 1.341(5) . ?
C1 C2 1.501(5) . ?
C2 C3 1.391(5) . ?
C2 C6 1.392(5) . ?
C3 C4 1.339(5) . ?
C3 H3A 0.9300 . ?
C4 C5 1.335(5) . ?
C4 H4A 0.9300 . ?
C5 H5A 0.9300 . ?
C6 H6A 0.9300 . ?
C7 C8 1.502(5) . ?
C8 C9 1.380(5) . ?
C8 C12 1.395(5) . ?
C9 C10 1.342(5) . ?
C9 H9A 0.9300 . ?
C10 C11 1.332(5) . ?
C10 H10A 0.9300 . ?
C11 H11A 0.9300 . ?
C12 H12A 0.9300 . ?
C13 C14 1.507(5) . ?
C14 C18 1.384(5) . ?
C14 C15 1.390(5) . ?
C15 C16 1.384(5) . ?
C15 H15A 0.9300 . ?
C16 C17 1.370(5) . ?
C16 H16A 0.9300 . ?
C17 H17A 0.9300 . ?
C18 H18A 0.9300 . ?
